data_4336627
loop_
_publ_author_name
'Mei Wang'
'Thomas Weyherm\"uller'
'Jason England'
'Karl Wieghardt'

_publ_section_title
;
 Molecular and Electronic Structures of Six-Coordinate "Low-Valent"
 [M(Mebpy)3]0 (M = Ti, V, Cr, Mo) and [M(tpy)2]0 (M = Ti, V, Cr), and
 Seven-Coordinate [MoF(Mebpy)3](PF6) and [MX(tpy)2](PF6) (M = Mo, X = Cl
 and M = W, X = F)
;
_journal_name_full 'Inorganic Chemistry'
_journal_page_first 12763
_journal_page_last 12776
_journal_paper_doi 10.1021/ic402037e
_journal_volume 52
_journal_year 2013
_chemical_compound_source 'tetrahydrofuran, pentane'
_chemical_formula_moiety 'C36 H36 N6 V'
_chemical_formula_sum 'C36 H36 N6 V'
_chemical_formula_weight 603.65
_chemical_name_systematic
; 
 ? 
;
_space_group_IT_number 14
_symmetry_cell_setting monoclinic
_symmetry_Int_Tables_number 14
_symmetry_space_group_name_Hall '-P 2yn'
_symmetry_space_group_name_H-M 'P 1 21/n 1'
_atom_sites_solution_hydrogens geom
_atom_sites_solution_primary direct
_atom_sites_solution_secondary difmap
_audit_block_code WGT-WM-018-01
_audit_creation_date 2013-01-15
_audit_creation_method SHELXL-97
_cell_angle_alpha 90.00
_cell_angle_beta 109.729(2)
_cell_angle_gamma 90.00
_cell_formula_units_Z 4
_cell_length_a 11.7239(13)
_cell_length_b 18.465(2)
_cell_length_c 14.622(2)
_cell_measurement_reflns_used 9932
_cell_measurement_temperature 100(2)
_cell_measurement_theta_max 28.4422
_cell_measurement_theta_min 2.2289
_cell_volume 2979.6(6)
_computing_cell_refinement 'SAINT software (Bruker AXS, 2004)'
_computing_data_collection 'APEX2 (Bruker AXS, 2008)'
_computing_data_reduction 'SAINT software (Bruker AXS, 2004)'
_computing_structure_refinement 'SHELXL-97 (Sheldrick, 1997)'
_computing_structure_solution 'SHELXS-97 (Sheldrick, 1990)'
_diffrn_ambient_temperature 100(2)
_diffrn_detector_area_resol_mean 66.67
_diffrn_measured_fraction_theta_full 0.996
_diffrn_measured_fraction_theta_max 0.996
_diffrn_measurement_device_type 'Bruker-AXS Kappa Mach3 APEX-II'
_diffrn_measurement_method 'CCD \f- and \w-scans'
_diffrn_radiation_monochromator 'Incoatec Helios mirrors'
_diffrn_radiation_source '0.2 x 2mm^2^ focus rotating anode'
_diffrn_radiation_type MoK\a
_diffrn_radiation_wavelength 0.71073
_diffrn_reflns_av_R_equivalents 0.0566
_diffrn_reflns_av_sigmaI/netI 0.0376
_diffrn_reflns_limit_h_max 15
_diffrn_reflns_limit_h_min -15
_diffrn_reflns_limit_k_max 24
_diffrn_reflns_limit_k_min -24
_diffrn_reflns_limit_l_max 19
_diffrn_reflns_limit_l_min -19
_diffrn_reflns_number 44299
_diffrn_reflns_theta_full 28.47
_diffrn_reflns_theta_max 28.47
_diffrn_reflns_theta_min 1.85
_exptl_absorpt_coefficient_mu 0.370
_exptl_absorpt_correction_T_max 0.9668
_exptl_absorpt_correction_T_min 0.9371
_exptl_absorpt_correction_type gaussian
_exptl_absorpt_process_details 'SADABS (Bruker AXS, 2008)'
_exptl_crystal_colour red
_exptl_crystal_density_diffrn 1.346
_exptl_crystal_description parallelepiped
_exptl_crystal_F_000 1268
_exptl_crystal_size_max 0.20
_exptl_crystal_size_mid 0.12
_exptl_crystal_size_min 0.11
_refine_diff_density_max 1.072
_refine_diff_density_min -0.821
_refine_diff_density_rms 0.083
_refine_ls_extinction_method none
_refine_ls_goodness_of_fit_ref 1.149
_refine_ls_hydrogen_treatment constr
_refine_ls_matrix_type full
_refine_ls_number_parameters 394
_refine_ls_number_reflns 7505
_refine_ls_number_restraints 0
_refine_ls_restrained_S_all 1.149
_refine_ls_R_factor_all 0.0807
_refine_ls_R_factor_gt 0.0661
_refine_ls_shift/su_max 0.000
_refine_ls_shift/su_mean 0.000
_refine_ls_structure_factor_coef Fsqd
_refine_ls_weighting_details 'calc w=1/[\s^2^(Fo^2^)+(0.0585P)^2^+6.5959P] where P=(Fo^2^+2Fc^2^)/3'
_refine_ls_weighting_scheme calc
_refine_ls_wR_factor_gt 0.1792
_refine_ls_wR_factor_ref 0.1908
_reflns_number_gt 5961
_reflns_number_total 7505
_reflns_threshold_expression >2sigma(I)
_cod_data_source_file ic402037e_si_002_2.cif
_cod_data_source_block 2
_cod_original_sg_symbol_H-M 'P 21/n'
_cod_database_code 4336627

loop_
_symmetry_equiv_pos_as_xyz
'x, y, z'
'-x+1/2, y+1/2, -z+1/2'
'-x, -y, -z'
'x-1/2, -y-1/2, z-1/2'

loop_
_atom_site_label
_atom_site_type_symbol
_atom_site_fract_x
_atom_site_fract_y
_atom_site_fract_z
_atom_site_U_iso_or_equiv
_atom_site_adp_type
_atom_site_occupancy
_atom_site_symmetry_multiplicity
_atom_site_calc_flag
_atom_site_refinement_flags
V1 V 0.27116(5) 0.24914(3) 0.00674(3) 0.02231(14) Uani 1 1 d .
N1 N 0.1352(2) 0.17193(13) -0.03283(17) 0.0239(5) Uani 1 1 d .
C2 C 0.0892(3) 0.14076(16) -0.1222(2) 0.0269(6) Uani 1 1 d .
H2 H 0.1264 0.1518 -0.1691 0.032 Uiso 1 1 calc R
C3 C -0.0076(3) 0.09427(16) -0.1483(2) 0.0273(6) Uani 1 1 d .
H3 H -0.0357 0.0742 -0.2118 0.033 Uiso 1 1 calc R
C4 C -0.0659(3) 0.07616(17) -0.0815(2) 0.0271(6) Uani 1 1 d .
C5 C -0.0176(3) 0.10483(16) 0.0107(2) 0.0265(6) Uani 1 1 d .
H5 H -0.0527 0.0927 0.0585 0.032 Uiso 1 1 calc R
C6 C 0.0833(2) 0.15197(16) 0.0354(2) 0.0237(6) Uani 1 1 d .
C7 C 0.1385(2) 0.18477(16) 0.1291(2) 0.0241(6) Uani 1 1 d .
C8 C 0.1064(2) 0.17086(16) 0.2116(2) 0.0252(6) Uani 1 1 d .
H8 H 0.0459 0.1357 0.2081 0.030 Uiso 1 1 calc R
C9 C 0.1609(2) 0.20719(16) 0.2978(2) 0.0244(6) Uani 1 1 d .
C10 C 0.2484(3) 0.25961(16) 0.2984(2) 0.0261(6) Uani 1 1 d .
H10 H 0.2861 0.2873 0.3554 0.031 Uiso 1 1 calc R
C11 C 0.2793(3) 0.27076(17) 0.2173(2) 0.0263(6) Uani 1 1 d .
H11 H 0.3397 0.3059 0.2205 0.032 Uiso 1 1 calc R
N12 N 0.2284(2) 0.23430(13) 0.13191(17) 0.0238(5) Uani 1 1 d .
C13 C -0.1771(3) 0.02930(19) -0.1110(2) 0.0341(7) Uani 1 1 d .
H13A H -0.1842 0.0051 -0.0535 0.051 Uiso 1 1 calc R
H13B H -0.1707 -0.0072 -0.1577 0.051 Uiso 1 1 calc R
H13C H -0.2489 0.0594 -0.1410 0.051 Uiso 1 1 calc R
C14 C 0.1296(3) 0.19142(18) 0.3874(2) 0.0305(6) Uani 1 1 d .
H14A H 0.0435 0.1789 0.3687 0.046 Uiso 1 1 calc R
H14B H 0.1462 0.2343 0.4293 0.046 Uiso 1 1 calc R
H14C H 0.1788 0.1508 0.4227 0.046 Uiso 1 1 calc R
N21 N 0.1545(2) 0.33625(13) -0.03930(17) 0.0246(5) Uani 1 1 d .
C22 C 0.0332(2) 0.33166(17) -0.0904(2) 0.0254(6) Uani 1 1 d .
H22 H -0.0027 0.2849 -0.1024 0.031 Uiso 1 1 calc R
C23 C -0.0396(3) 0.39049(17) -0.1254(2) 0.0274(6) Uani 1 1 d .
H23 H -0.1234 0.3838 -0.1606 0.033 Uiso 1 1 calc R
C24 C 0.0095(2) 0.46095(17) -0.1093(2) 0.0267(6) Uani 1 1 d .
C25 C 0.1310(3) 0.46702(17) -0.0545(2) 0.0277(6) Uani 1 1 d .
H25 H 0.1669 0.5137 -0.0406 0.033 Uiso 1 1 calc R
C26 C 0.2025(2) 0.40514(16) -0.0191(2) 0.0239(6) Uani 1 1 d .
C27 C 0.3296(2) 0.40607(16) 0.0375(2) 0.0231(5) Uani 1 1 d .
C28 C 0.3987(3) 0.46909(16) 0.0700(2) 0.0254(6) Uani 1 1 d .
H28 H 0.3598 0.5150 0.0576 0.031 Uiso 1 1 calc R
C29 C 0.5211(3) 0.46591(16) 0.1194(2) 0.0248(6) Uani 1 1 d .
C30 C 0.5751(3) 0.39638(17) 0.1350(2) 0.0262(6) Uani 1 1 d .
H30 H 0.6599 0.3914 0.1672 0.031 Uiso 1 1 calc R
C31 C 0.5040(3) 0.33602(17) 0.1033(2) 0.0266(6) Uani 1 1 d .
H31 H 0.5423 0.2900 0.1151 0.032 Uiso 1 1 calc R
N32 N 0.3822(2) 0.33812(13) 0.05600(17) 0.0229(5) Uani 1 1 d .
C33 C -0.0670(3) 0.52598(19) -0.1518(2) 0.0369(7) Uani 1 1 d .
H33A H -0.0328 0.5688 -0.1125 0.055 Uiso 1 1 calc R
H33B H -0.1498 0.5180 -0.1521 0.055 Uiso 1 1 calc R
H33C H -0.0684 0.5336 -0.2185 0.055 Uiso 1 1 calc R
C34 C 0.5957(3) 0.53286(18) 0.1569(2) 0.0316(7) Uani 1 1 d .
H34A H 0.5630 0.5732 0.1122 0.047 Uiso 1 1 calc R
H34B H 0.6799 0.5239 0.1616 0.047 Uiso 1 1 calc R
H34C H 0.5927 0.5450 0.2213 0.047 Uiso 1 1 calc R
N41 N 0.3112(2) 0.24042(13) -0.12062(17) 0.0239(5) Uani 1 1 d .
C42 C 0.2578(3) 0.27897(17) -0.2038(2) 0.0269(6) Uani 1 1 d .
H42 H 0.1997 0.3147 -0.2032 0.032 Uiso 1 1 calc R
C43 C 0.2828(3) 0.26942(17) -0.2880(2) 0.0269(6) Uani 1 1 d .
H43 H 0.2421 0.2978 -0.3437 0.032 Uiso 1 1 calc R
C44 C 0.3691(3) 0.21733(17) -0.2920(2) 0.0262(6) Uani 1 1 d .
C45 C 0.4257(3) 0.17869(16) -0.2081(2) 0.0259(6) Uani 1 1 d .
H45 H 0.4846 0.1433 -0.2080 0.031 Uiso 1 1 calc R
C46 C 0.3982(2) 0.19045(15) -0.1229(2) 0.0238(6) Uani 1 1 d .
C47 C 0.4547(3) 0.15368(16) -0.0320(2) 0.0239(5) Uani 1 1 d .
C48 C 0.5463(2) 0.10090(16) -0.0154(2) 0.0249(6) Uani 1 1 d .
H48 H 0.5763 0.0888 -0.0663 0.030 Uiso 1 1 calc R
C49 C 0.5936(2) 0.06628(16) 0.0733(2) 0.0244(6) Uani 1 1 d .
C50 C 0.5451(3) 0.08635(16) 0.1460(2) 0.0263(6) Uani 1 1 d .
H50 H 0.5741 0.0640 0.2081 0.032 Uiso 1 1 calc R
C51 C 0.4563(3) 0.13793(16) 0.1271(2) 0.0269(6) Uani 1 1 d .
H51 H 0.4258 0.1501 0.1776 0.032 Uiso 1 1 calc R
N52 N 0.4089(2) 0.17296(13) 0.04027(17) 0.0239(5) Uani 1 1 d .
C53 C 0.3966(3) 0.20427(19) -0.3843(2) 0.0330(7) Uani 1 1 d .
H53A H 0.4826 0.1921 -0.3681 0.049 Uiso 1 1 calc R
H53B H 0.3783 0.2481 -0.4244 0.049 Uiso 1 1 calc R
H53C H 0.3469 0.1641 -0.4203 0.049 Uiso 1 1 calc R
C54 C 0.6909(2) 0.00993(17) 0.0914(2) 0.0291(6) Uani 1 1 d .
H54A H 0.6790 -0.0177 0.0317 0.044 Uiso 1 1 calc R
H54B H 0.6869 -0.0229 0.1430 0.044 Uiso 1 1 calc R
H54C H 0.7704 0.0336 0.1115 0.044 Uiso 1 1 calc R

loop_
_atom_site_aniso_label
_atom_site_aniso_U_11
_atom_site_aniso_U_22
_atom_site_aniso_U_33
_atom_site_aniso_U_23
_atom_site_aniso_U_13
_atom_site_aniso_U_12
V1 0.0196(2) 0.0227(2) 0.0236(2) 0.00006(18) 0.00602(18) -0.00084(17)
N1 0.0242(12) 0.0237(12) 0.0226(11) -0.0005(9) 0.0062(9) 0.0003(9)
C2 0.0274(14) 0.0281(15) 0.0233(13) 0.0000(11) 0.0062(11) 0.0020(11)
C3 0.0262(14) 0.0283(15) 0.0224(13) -0.0021(11) 0.0015(11) 0.0032(11)
C4 0.0214(13) 0.0291(15) 0.0254(13) -0.0012(11) 0.0010(11) 0.0010(11)
C5 0.0220(13) 0.0313(15) 0.0235(13) -0.0014(11) 0.0041(10) -0.0045(11)
C6 0.0197(12) 0.0255(14) 0.0240(13) -0.0005(11) 0.0049(10) 0.0003(10)
C7 0.0205(13) 0.0251(14) 0.0254(13) -0.0018(11) 0.0060(10) -0.0019(10)
C8 0.0178(12) 0.0302(15) 0.0244(13) -0.0019(11) 0.0028(10) -0.0034(11)
C9 0.0174(12) 0.0300(15) 0.0233(13) -0.0002(11) 0.0037(10) 0.0015(10)
C10 0.0205(13) 0.0301(15) 0.0239(13) -0.0049(11) 0.0026(11) 0.0002(11)
C11 0.0182(13) 0.0293(14) 0.0289(14) -0.0047(11) 0.0045(11) -0.0046(11)
N12 0.0195(11) 0.0254(12) 0.0252(11) -0.0040(9) 0.0057(9) -0.0028(9)
C13 0.0182(13) 0.0471(19) 0.0303(15) -0.0094(14) -0.0007(11) -0.0073(13)
C14 0.0262(14) 0.0389(17) 0.0229(13) 0.0007(12) 0.0038(11) -0.0003(12)
N21 0.0205(11) 0.0273(12) 0.0251(11) -0.0027(9) 0.0065(9) -0.0031(9)
C22 0.0130(12) 0.0315(15) 0.0290(14) -0.0031(11) 0.0035(10) -0.0033(10)
C23 0.0177(12) 0.0375(17) 0.0249(13) -0.0031(12) 0.0046(10) -0.0026(11)
C24 0.0173(13) 0.0339(16) 0.0243(13) 0.0006(11) 0.0011(10) 0.0003(11)
C25 0.0234(14) 0.0269(14) 0.0282(14) 0.0001(11) 0.0027(11) -0.0023(11)
C26 0.0178(12) 0.0270(14) 0.0254(13) -0.0006(11) 0.0052(10) -0.0025(10)
C27 0.0180(12) 0.0259(14) 0.0223(12) 0.0005(10) 0.0028(10) -0.0020(10)
C28 0.0193(13) 0.0262(14) 0.0263(13) 0.0010(11) 0.0018(10) -0.0016(10)
C29 0.0217(13) 0.0302(15) 0.0196(12) 0.0002(11) 0.0031(10) -0.0036(11)
C30 0.0183(12) 0.0341(16) 0.0227(13) 0.0017(11) 0.0023(10) 0.0004(11)
C31 0.0234(14) 0.0291(15) 0.0257(13) 0.0038(11) 0.0064(11) 0.0029(11)
N32 0.0135(10) 0.0267(12) 0.0267(11) 0.0016(9) 0.0043(9) -0.0017(9)
C33 0.0250(15) 0.0391(18) 0.0366(17) 0.0080(14) -0.0025(12) 0.0016(13)
C34 0.0218(14) 0.0377(17) 0.0290(15) -0.0049(13) 0.0002(11) -0.0068(12)
N41 0.0197(11) 0.0262(12) 0.0236(11) 0.0025(9) 0.0047(9) -0.0003(9)
C42 0.0233(14) 0.0263(14) 0.0281(14) 0.0041(11) 0.0046(11) 0.0011(11)
C43 0.0205(13) 0.0304(15) 0.0239(13) 0.0050(11) -0.0005(10) -0.0017(11)
C44 0.0233(13) 0.0297(15) 0.0213(13) 0.0005(11) 0.0020(10) -0.0040(11)
C45 0.0232(13) 0.0270(14) 0.0250(13) 0.0004(11) 0.0049(11) 0.0011(11)
C46 0.0189(12) 0.0249(14) 0.0247(13) 0.0010(11) 0.0035(10) -0.0007(10)
C47 0.0225(13) 0.0257(14) 0.0212(12) 0.0018(11) 0.0046(10) -0.0011(11)
C48 0.0198(13) 0.0285(14) 0.0248(13) 0.0019(11) 0.0053(10) 0.0012(11)
C49 0.0159(12) 0.0263(14) 0.0260(13) 0.0005(11) 0.0003(10) -0.0019(10)
C50 0.0255(14) 0.0281(15) 0.0213(13) 0.0013(11) 0.0027(11) -0.0015(11)
C51 0.0279(14) 0.0287(15) 0.0230(13) 0.0014(11) 0.0070(11) -0.0014(11)
N52 0.0232(11) 0.0230(12) 0.0227(11) 0.0013(9) 0.0040(9) 0.0001(9)
C53 0.0348(16) 0.0376(17) 0.0209(13) -0.0006(12) 0.0021(12) 0.0004(13)
C54 0.0160(12) 0.0354(16) 0.0302(14) 0.0058(12) 0.0004(11) 0.0036(11)

loop_
_atom_type_symbol
_atom_type_description
_atom_type_scat_dispersion_real
_atom_type_scat_dispersion_imag
_atom_type_scat_source
C C 0.0033 0.0016 'International Tables Vol C Tables 4.2.6.8 and 6.1.1.4'
H H 0.0000 0.0000 'International Tables Vol C Tables 4.2.6.8 and 6.1.1.4'
N N 0.0061 0.0033 'International Tables Vol C Tables 4.2.6.8 and 6.1.1.4'
V V 0.3005 0.5294 'International Tables Vol C Tables 4.2.6.8 and 6.1.1.4'

loop_
_exptl_crystal_face_index_h
_exptl_crystal_face_index_k
_exptl_crystal_face_index_l
_exptl_crystal_face_perp_dist
0.00 1.00 0.00 0.0550
0.00 -1.00 0.00 0.0550
-1.00 1.00 0.00 0.0600
1.00 -1.00 0.00 0.0600
1.00 1.00 0.00 0.0800
-1.00 -1.00 0.00 0.0700
0.00 1.00 2.00 0.0800
0.00 -1.00 -2.00 0.1000
-1.00 -1.00 1.00 0.0800
1.00 1.00 -1.00 0.1200

loop_
_geom_angle_atom_site_label_1
_geom_angle_atom_site_label_2
_geom_angle_atom_site_label_3
_geom_angle
N32 V1 N1 168.22(10)
N32 V1 N21 76.43(9)
N1 V1 N21 94.72(9)
N32 V1 N52 96.20(9)
N1 V1 N52 93.66(10)
N21 V1 N52 168.71(10)
N32 V1 N12 96.25(9)
N1 V1 N12 76.28(9)
N21 V1 N12 93.44(10)
N52 V1 N12 95.89(10)
N32 V1 N41 93.87(9)
N1 V1 N41 94.70(9)
N21 V1 N41 95.34(10)
N52 V1 N41 76.43(9)
N12 V1 N41 167.91(10)
C2 N1 C6 116.9(2)
C2 N1 V1 125.2(2)
C6 N1 V1 117.82(18)
N1 C2 C3 123.6(3)
C2 C3 C4 120.4(3)
C5 C4 C3 116.9(3)
C5 C4 C13 122.2(3)
C3 C4 C13 121.0(3)
C4 C5 C6 121.2(3)
N1 C6 C5 120.9(3)
N1 C6 C7 114.2(2)
C5 C6 C7 124.9(3)
N12 C7 C8 121.1(3)
N12 C7 C6 113.6(2)
C8 C7 C6 125.3(3)
C9 C8 C7 121.3(3)
C8 C9 C10 116.9(3)
C8 C9 C14 121.9(3)
C10 C9 C14 121.2(3)
C11 C10 C9 120.2(3)
N12 C11 C10 123.8(3)
C11 N12 C7 116.5(2)
C11 N12 V1 125.5(2)
C7 N12 V1 117.97(18)
C22 N21 C26 116.5(2)
C22 N21 V1 125.5(2)
C26 N21 V1 117.99(18)
N21 C22 C23 123.8(3)
C22 C23 C24 120.1(3)
C25 C24 C23 117.0(3)
C25 C24 C33 122.0(3)
C23 C24 C33 121.0(3)
C24 C25 C26 121.0(3)
N21 C26 C25 121.3(2)
N21 C26 C27 113.7(2)
C25 C26 C27 125.0(3)
N32 C27 C28 121.1(2)
N32 C27 C26 114.1(2)
C28 C27 C26 124.8(3)
C29 C28 C27 121.5(3)
C28 C29 C30 117.0(3)
C28 C29 C34 122.1(3)
C30 C29 C34 120.9(3)
C31 C30 C29 119.6(3)
N32 C31 C30 124.1(3)
C31 N32 C27 116.6(2)
C31 N32 V1 125.7(2)
C27 N32 V1 117.71(17)
C42 N41 C46 116.5(2)
C42 N41 V1 125.8(2)
C46 N41 V1 117.70(18)
N41 C42 C43 124.1(3)
C42 C43 C44 119.9(3)
C45 C44 C43 116.9(3)
C45 C44 C53 121.8(3)
C43 C44 C53 121.2(3)
C44 C45 C46 121.5(3)
N41 C46 C45 121.0(3)
N41 C46 C47 113.9(2)
C45 C46 C47 125.1(3)
N52 C47 C48 121.1(3)
N52 C47 C46 114.1(2)
C48 C47 C46 124.8(3)
C49 C48 C47 121.4(3)
C48 C49 C50 116.7(3)
C48 C49 C54 121.7(3)
C50 C49 C54 121.6(3)
C51 C50 C49 120.1(3)
N52 C51 C50 124.1(3)
C51 N52 C47 116.6(2)
C51 N52 V1 125.6(2)
C47 N52 V1 117.80(18)

loop_
_geom_bond_atom_site_label_1
_geom_bond_atom_site_label_2
_geom_bond_distance
V1 N32 2.069(2)
V1 N1 2.070(2)
V1 N21 2.071(3)
V1 N52 2.072(2)
V1 N12 2.072(2)
V1 N41 2.075(2)
N1 C2 1.362(4)
N1 C6 1.382(4)
C2 C3 1.371(4)
C3 C4 1.409(4)
C4 C5 1.379(4)
C4 C13 1.502(4)
C5 C6 1.414(4)
C6 C7 1.436(4)
C7 N12 1.386(4)
C7 C8 1.404(4)
C8 C9 1.379(4)
C9 C10 1.408(4)
C9 C14 1.504(4)
C10 C11 1.368(4)
C11 N12 1.365(4)
N21 C22 1.368(3)
N21 C26 1.382(4)
C22 C23 1.369(4)
C23 C24 1.410(4)
C24 C25 1.383(4)
C24 C33 1.502(4)
C25 C26 1.408(4)
C26 C27 1.440(4)
C27 N32 1.384(4)
C27 C28 1.406(4)
C28 C29 1.373(4)
C29 C30 1.415(4)
C29 C34 1.507(4)
C30 C31 1.375(4)
C31 N32 1.360(3)
N41 C42 1.365(4)
N41 C46 1.384(4)
C42 C43 1.371(4)
C43 C44 1.411(4)
C44 C45 1.379(4)
C44 C53 1.509(4)
C45 C46 1.406(4)
C46 C47 1.439(4)
C47 N52 1.383(4)
C47 C48 1.410(4)
C48 C49 1.383(4)
C49 C50 1.414(4)
C49 C54 1.501(4)
C50 C51 1.368(4)
C51 N52 1.365(4)
